data_4322213
loop_
_publ_author_name
'Bert D. Alleyne'
'Leonard St. Bernard'
'Hema Jaggernauth'
'Lincoln A. Hall'
'Ian Baxter'
'Andrew J. P. White'
'David J. Williams'

_publ_section_title
;
 Lanthanide Complexes of 3-Diphenylamino-4-hydroxycyclobut-3-ene-1,2-dione
 (Diphenylaminosquarate)
;
_journal_name_full 'Inorganic Chemistry'
_journal_page_first 3774
_journal_page_last 3778
_journal_paper_doi 10.1021/ic990200f
_journal_volume 38
_journal_year 1999
_chemical_formula_sum 'C64 H64 Eu2 N6 O30'
_chemical_formula_weight 1701.13
_chemical_name_systematic
; 
 ? 
;
_space_group_IT_number 2
_symmetry_cell_setting triclinic
_symmetry_space_group_name_Hall '-P 1'
_symmetry_space_group_name_H-M 'P -1'
_atom_sites_solution_hydrogens geom
_atom_sites_solution_primary direct
_atom_sites_solution_secondary difmap
_audit_creation_method SHELXL
_cell_angle_alpha 78.049(6)
_cell_angle_beta 82.330(3)
_cell_angle_gamma 88.012(5)
_cell_formula_units_Z 1
_cell_length_a 9.2009(3)
_cell_length_b 9.7464(11)
_cell_length_c 19.0556(6)
_cell_measurement_reflns_used 21
_cell_measurement_temperature 203(2)
_cell_measurement_theta_max 27.91
_cell_measurement_theta_min 10.95
_cell_volume 1656.8(2)
_computing_cell_refinement 'Siemens XSCANS'
_computing_data_collection 'Siemens XSCANS'
_computing_data_reduction 'Siemens SHELXTL'
_computing_molecular_graphics 'Siemens SHELXTL'
_computing_publication_material 'Siemens SHELXTL'
_computing_structure_refinement 'SHELXL-93 (Sheldrick, 1993)'
_computing_structure_solution 'SHELXS-86 (Sheldrick, 1990)'
_diffrn_ambient_temperature 203(2)
_diffrn_measurement_device 'Siemens P4'
_diffrn_measurement_method '\w scans'
_diffrn_radiation_monochromator graphite
_diffrn_radiation_source 'fine-focus sealed tube'
_diffrn_radiation_type CuK\a
_diffrn_radiation_wavelength 1.54178
_diffrn_reflns_av_R_equivalents 0.0860
_diffrn_reflns_av_sigmaI/netI 0.0568
_diffrn_reflns_limit_h_max 10
_diffrn_reflns_limit_h_min -6
_diffrn_reflns_limit_k_max 8
_diffrn_reflns_limit_k_min -11
_diffrn_reflns_limit_l_max 22
_diffrn_reflns_limit_l_min -22
_diffrn_reflns_number 5434
_diffrn_reflns_theta_max 63.99
_diffrn_reflns_theta_min 4.64
_diffrn_standards_decay_% 7.69
_diffrn_standards_interval_count 97
_diffrn_standards_number 3
_exptl_absorpt_coefficient_mu 14.242
_exptl_absorpt_correction_T_max 0.7118
_exptl_absorpt_correction_T_min 0.1601
_exptl_absorpt_correction_type Semi-empirical
_exptl_crystal_colour 'olive green'
_exptl_crystal_density_diffrn 1.705
_exptl_crystal_description plates
_exptl_crystal_F_000 856
_exptl_crystal_size_max 0.33
_exptl_crystal_size_mid 0.33
_exptl_crystal_size_min 0.07
_refine_diff_density_max 1.805
_refine_diff_density_min -2.118
_refine_diff_density_rms 0.151
_refine_ls_extinction_coef 0.0032(3)
_refine_ls_extinction_expression Fc^*^=kFc[1+0.001xFc^2^\l^3^/sin(2\q)]^-1/4^
_refine_ls_extinction_method SHELXL
_refine_ls_goodness_of_fit_all 1.046
_refine_ls_goodness_of_fit_obs 1.059
_refine_ls_matrix_type full
_refine_ls_number_parameters 449
_refine_ls_number_reflns 5075
_refine_ls_number_restraints 12
_refine_ls_restrained_S_all 1.044
_refine_ls_restrained_S_obs 1.058
_refine_ls_R_factor_all 0.0635
_refine_ls_R_factor_obs 0.0549
_refine_ls_shift/esd_max 0.001
_refine_ls_shift/esd_mean 0.000
_refine_ls_structure_factor_coef Fsqd
_refine_ls_weighting_details 'w=1/[\s^2^(Fo^2^)+(0.1112P)^2^+0.0000P] where P=(Fo^2^+2Fc^2^)/3'
_refine_ls_weighting_scheme calc
_refine_ls_wR_factor_all 0.1490
_refine_ls_wR_factor_obs 0.1414
_reflns_number_observed 4499
_reflns_number_total 5075
_reflns_observed_criterion >2sigma(I)
_cod_data_source_file ic990200f_2.cif
_cod_data_source_block LH9612
_cod_depositor_comments
;
The following automatic conversions were performed:

'_refine_ls_weighting_scheme' value 'calc
w=1/[\s^2^(Fo^2^)+(0.1112P)^2^+0.0000P] where P=(Fo^2^+2Fc^2^)/3' was
changed to 'calc'. New tag '_refine_ls_weighting_details' was
created. The value of the new tag was set to
'w=1/[\s^2^(Fo^2^)+(0.1112P)^2^+0.0000P] where P=(Fo^2^+2Fc^2^)/3'.

Automatic conversion script
Id: cif_fix_values 3143 2015-03-26 13:38:13Z robertas 
;
_cod_original_formula_sum 'C64 H64 N6 O30 Eu2'
_cod_database_code 4322213

loop_
_symmetry_equiv_pos_as_xyz
'x, y, z'
'-x, -y, -z'

loop_
_atom_site_aniso_label
_atom_site_aniso_U_11
_atom_site_aniso_U_22
_atom_site_aniso_U_33
_atom_site_aniso_U_23
_atom_site_aniso_U_13
_atom_site_aniso_U_12
Eu 0.0121(2) 0.0191(3) 0.0127(2) -0.00259(14) -0.00503(14) -0.00125(14)
C1 0.020(3) 0.014(3) 0.016(3) -0.001(3) -0.006(3) -0.001(3)
O1 0.026(3) 0.022(3) 0.026(3) -0.012(2) -0.001(2) 0.001(2)
C2 0.016(3) 0.021(3) 0.014(3) 0.001(3) -0.004(3) -0.001(3)
O2 0.020(3) 0.031(3) 0.020(2) -0.003(2) -0.008(2) 0.002(2)
C3 0.014(3) 0.018(3) 0.015(3) 0.000(3) -0.004(3) -0.004(3)
N3 0.013(3) 0.034(4) 0.025(3) -0.013(3) -0.004(2) 0.002(2)
C4 0.021(4) 0.021(4) 0.021(3) 0.000(3) -0.004(3) -0.005(3)
O4 0.016(2) 0.032(3) 0.025(3) -0.012(2) -0.005(2) -0.001(2)
C5 0.023(4) 0.021(4) 0.020(4) -0.001(3) -0.007(3) -0.002(3)
O5 0.020(2) 0.045(3) 0.014(2) -0.004(2) -0.001(2) -0.003(2)
C6 0.017(3) 0.026(4) 0.024(4) -0.004(3) -0.002(3) -0.002(3)
O6 0.019(3) 0.048(3) 0.023(3) -0.008(2) -0.011(2) 0.001(2)
C7 0.020(3) 0.020(3) 0.018(3) -0.005(3) -0.006(3) -0.002(3)
N7 0.022(3) 0.032(3) 0.016(3) -0.007(3) -0.004(2) -0.005(3)
C8 0.020(4) 0.027(4) 0.021(3) -0.005(3) -0.004(3) -0.004(3)
O8 0.021(3) 0.047(3) 0.021(3) -0.006(2) -0.008(2) -0.004(2)
O9 0.025(3) 0.025(3) 0.026(3) 0.000(2) -0.007(2) -0.003(2)
O10 0.032(3) 0.027(3) 0.031(3) 0.000(2) -0.017(2) -0.004(2)
N11 0.016(3) 0.025(3) 0.025(3) 0.003(3) 0.002(2) -0.006(2)
O12 0.029(3) 0.020(3) 0.044(3) -0.005(2) -0.004(3) -0.004(2)
O13 0.027(3) 0.042(3) 0.016(2) -0.010(2) -0.002(2) -0.008(2)
O14 0.008(2) 0.036(3) 0.036(3) -0.012(2) -0.007(2) 0.001(2)
O15 0.027(3) 0.028(3) 0.025(3) -0.012(2) 0.001(2) -0.004(2)
O16 0.013(2) 0.024(3) 0.021(2) 0.003(2) -0.002(2) 0.001(2)
C17 0.025(4) 0.029(4) 0.025(4) -0.003(3) -0.001(3) -0.003(3)
C18 0.018(4) 0.037(4) 0.028(4) -0.003(3) -0.001(3) -0.008(3)
C19 0.023(4) 0.044(5) 0.023(4) -0.005(3) -0.009(3) -0.001(3)
C20 0.017(4) 0.032(4) 0.038(4) -0.009(3) -0.007(3) 0.002(3)
C21 0.019(4) 0.030(4) 0.034(4) -0.008(3) -0.006(3) -0.005(3)
C22 0.015(3) 0.031(4) 0.017(3) -0.007(3) -0.005(3) -0.003(3)
C23 0.023(4) 0.040(5) 0.019(3) -0.005(3) -0.005(3) -0.003(3)
C24 0.030(4) 0.046(5) 0.022(4) -0.011(3) -0.010(3) 0.004(4)
C25 0.024(4) 0.038(5) 0.038(4) -0.011(4) -0.018(4) 0.000(3)
C26 0.019(4) 0.027(4) 0.034(4) -0.008(3) 0.000(3) -0.004(3)
C27 0.019(3) 0.026(4) 0.027(4) -0.005(3) -0.004(3) 0.002(3)
C28 0.021(4) 0.031(4) 0.019(3) -0.011(3) -0.005(3) 0.004(3)
C29 0.023(4) 0.034(4) 0.025(4) -0.003(3) -0.005(3) -0.002(3)
C30 0.033(4) 0.037(5) 0.034(4) -0.008(4) -0.007(4) -0.014(4)
C31 0.018(4) 0.051(5) 0.035(4) -0.001(4) -0.005(3) -0.003(3)
C32 0.021(4) 0.062(6) 0.028(4) -0.019(4) -0.002(3) 0.006(4)
C33 0.025(4) 0.042(5) 0.022(4) -0.009(3) -0.003(3) -0.005(3)
C34 0.023(4) 0.033(4) 0.015(3) 0.002(3) -0.011(3) -0.003(3)
C35 0.029(4) 0.033(4) 0.025(4) 0.000(3) -0.003(3) -0.004(3)
C36 0.032(4) 0.041(5) 0.014(3) 0.004(3) -0.007(3) 0.001(3)
C37 0.032(4) 0.051(5) 0.024(4) -0.010(4) -0.013(3) 0.002(4)
C38 0.034(4) 0.041(5) 0.035(4) -0.011(4) -0.005(4) -0.011(4)
C39 0.031(4) 0.030(4) 0.017(3) -0.002(3) -0.004(3) -0.009(3)
C40 0.015(3) 0.035(4) 0.015(3) -0.007(3) -0.004(3) -0.002(3)
O50 0.021(3) 0.043(3) 0.027(3) -0.006(2) -0.004(2) -0.004(2)
O60 0.036(3) 0.027(3) 0.032(3) -0.008(2) -0.013(3) 0.003(2)

loop_
_atom_site_label
_atom_site_type_symbol
_atom_site_fract_x
_atom_site_fract_y
_atom_site_fract_z
_atom_site_U_iso_or_equiv
_atom_site_thermal_displace_type
_atom_site_occupancy
_atom_site_calc_flag
_atom_site_refinement_flags
_atom_site_disorder_group
Eu Eu 0.22956(4) 0.20227(4) 0.01076(2) 0.0144(2) Uani 1 d . .
C1 C 0.6532(7) 0.0563(7) 0.0849(4) 0.0168(13) Uani 1 d . .
O1 O 0.7059(5) 0.0053(5) 0.0330(3) 0.0241(11) Uani 1 d . .
C2 C 0.5065(7) 0.1000(7) 0.1138(4) 0.0175(14) Uani 1 d . .
O2 O 0.3804(5) 0.1045(5) 0.0962(3) 0.0236(11) Uani 1 d . .
C3 C 0.5679(7) 0.1393(7) 0.1724(4) 0.0161(13) Uani 1 d . .
N3 N 0.5073(6) 0.1915(7) 0.2301(3) 0.0229(13) Uani 1 d . .
C4 C 0.7149(8) 0.0990(7) 0.1459(4) 0.0213(15) Uani 1 d . .
O4 O 0.8388(5) 0.0983(5) 0.1644(3) 0.0234(11) Uani 1 d . .
C5 C 0.2536(8) 0.2381(7) -0.1822(4) 0.0212(15) Uani 1 d . .
O5 O 0.1941(5) 0.2401(6) -0.1202(3) 0.0266(11) Uani 1 d . .
C6 C 0.4052(7) 0.2327(8) -0.2167(4) 0.0224(15) Uani 1 d . .
O6 O 0.5276(5) 0.2281(6) -0.1940(3) 0.0294(12) Uani 1 d . .
C7 C 0.3515(7) 0.2389(7) -0.2843(4) 0.0188(14) Uani 1 d . .
N7 N 0.4155(6) 0.2433(7) -0.3540(3) 0.0227(13) Uani 1 d . .
C8 C 0.2001(8) 0.2408(8) -0.2528(4) 0.0221(15) Uani 1 d . .
O8 O 0.0801(5) 0.2472(6) -0.2751(3) 0.0290(12) Uani 1 d . .
O9 O 0.3448(5) 0.4194(5) 0.0429(3) 0.0257(11) Uani 1 d . .
O10 O 0.1947(6) 0.4592(5) -0.0371(3) 0.0294(12) Uani 1 d . .
N11 N 0.2808(6) 0.5077(6) -0.0015(3) 0.0231(13) Uani 1 d . .
O12 O 0.2991(6) 0.6340(5) -0.0095(3) 0.0313(13) Uani 1 d . .
O13 O 0.4684(6) 0.2638(6) -0.0561(3) 0.0277(12) Uani 1 d D .
H13A H 0.5170(78) 0.3032(86) -0.0275(39) 0.033 Uiso 1 d D .
H13B H 0.5040(88) 0.2431(90) -0.0990(23) 0.033 Uiso 1 d D .
O14 O -0.0285(5) 0.2081(6) -0.0087(3) 0.0258(11) Uani 1 d D .
H14A H -0.1155(44) 0.2317(88) 0.0135(43) 0.031 Uiso 1 d D .
H14B H -0.0569(86) 0.1510(74) -0.0358(40) 0.031 Uiso 1 d D .
O15 O 0.0825(6) 0.2834(5) 0.1092(3) 0.0258(11) Uani 1 d D .
H15A H 0.0117(64) 0.2264(70) 0.1357(39) 0.031 Uiso 1 d D .
H15B H 0.0801(90) 0.3670(44) 0.1224(47) 0.031 Uiso 1 d D .
O16 O 0.0926(5) -0.0040(5) 0.0894(3) 0.0202(10) Uani 1 d D .
H16A H 0.0010(33) 0.0048(83) 0.1116(40) 0.024 Uiso 1 d D .
H16B H 0.1265(78) -0.0656(64) 0.1258(28) 0.024 Uiso 1 d D .
C17 C 0.2792(4) 0.0576(4) 0.2605(3) 0.027(2) Uani 1 d G .
H17A H 0.3318(4) -0.0237(4) 0.2530(3) 0.032 Uiso 1 calc R .
C18 C 0.1285(5) 0.0516(4) 0.2809(3) 0.028(2) Uani 1 d G .
H18A H 0.0791(6) -0.0338(5) 0.2874(4) 0.034 Uiso 1 calc R .
C19 C 0.0508(3) 0.1719(5) 0.2919(3) 0.030(2) Uani 1 d G .
H19A H -0.0512(3) 0.1678(7) 0.3058(4) 0.035 Uiso 1 calc R .
C20 C 0.1238(4) 0.2982(4) 0.2824(3) 0.028(2) Uani 1 d G .
H20A H 0.0713(6) 0.3795(5) 0.2898(4) 0.034 Uiso 1 calc R .
C21 C 0.2746(4) 0.3042(4) 0.2619(3) 0.027(2) Uani 1 d G .
H21A H 0.3240(6) 0.3896(4) 0.2554(4) 0.032 Uiso 1 calc R .
C22 C 0.3523(3) 0.1839(5) 0.2509(3) 0.0206(14) Uani 1 d G .
C23 C 0.5675(5) 0.2444(5) 0.3419(2) 0.027(2) Uani 1 d G .
H23A H 0.4951(5) 0.1811(5) 0.3680(2) 0.033 Uiso 1 calc R .
C24 C 0.6484(5) 0.3180(5) 0.3783(2) 0.032(2) Uani 1 d G .
H24A H 0.6307(8) 0.3045(8) 0.4290(2) 0.038 Uiso 1 calc R .
C25 C 0.7554(5) 0.4115(5) 0.3398(2) 0.031(2) Uani 1 d G .
H25A H 0.8101(7) 0.4613(7) 0.3644(3) 0.038 Uiso 1 calc R .
C26 C 0.7815(5) 0.4315(5) 0.2649(2) 0.026(2) Uani 1 d G .
H26A H 0.8539(6) 0.4947(6) 0.2388(3) 0.032 Uiso 1 calc R .
C27 C 0.7006(5) 0.3578(5) 0.2284(2) 0.024(2) Uani 1 d G .
H27A H 0.7182(7) 0.3713(7) 0.1777(2) 0.029 Uiso 1 calc R .
C28 C 0.5936(5) 0.2643(5) 0.2670(2) 0.023(2) Uani 1 d G .
C29 C 0.6360(5) 0.3705(5) -0.3466(3) 0.028(2) Uani 1 d G .
H29A H 0.5804(5) 0.4224(5) -0.3159(3) 0.033 Uiso 1 calc R .
C30 C 0.7860(5) 0.3927(5) -0.3644(3) 0.034(2) Uani 1 d G .
H30A H 0.8318(7) 0.4596(7) -0.3457(4) 0.041 Uiso 1 calc R .
C31 C 0.8683(4) 0.3160(6) -0.4097(3) 0.036(2) Uani 1 d G .
H31A H 0.9698(4) 0.3310(9) -0.4217(4) 0.043 Uiso 1 calc R .
C32 C 0.8006(5) 0.2171(6) -0.4373(3) 0.036(2) Uani 1 d G .
H32A H 0.8562(6) 0.1652(8) -0.4679(4) 0.043 Uiso 1 calc R .
C33 C 0.6506(5) 0.1949(5) -0.4195(3) 0.029(2) Uani 1 d G .
H33A H 0.6048(7) 0.1280(7) -0.4382(4) 0.035 Uiso 1 calc R .
C34 C 0.5683(4) 0.2716(5) -0.3742(3) 0.024(2) Uani 1 d G .
C35 C 0.3366(5) 0.2992(4) -0.4730(2) 0.030(2) Uani 1 d G .
H35A H 0.3899(5) 0.3831(4) -0.4830(2) 0.036 Uiso 1 calc R .
C36 C 0.2623(6) 0.2641(5) -0.5256(2) 0.030(2) Uani 1 d G .
H36A H 0.2654(8) 0.3242(7) -0.5713(2) 0.036 Uiso 1 calc R .
C37 C 0.1835(5) 0.1400(6) -0.5108(2) 0.035(2) Uani 1 d G .
H37A H 0.1333(8) 0.1163(8) -0.5464(3) 0.041 Uiso 1 calc R .
C38 C 0.1790(6) 0.0511(5) -0.4434(3) 0.036(2) Uani 1 d G .
H38A H 0.1257(8) -0.0328(6) -0.4334(4) 0.043 Uiso 1 calc R .
C39 C 0.2532(5) 0.0862(5) -0.3907(2) 0.026(2) Uani 1 d G .
H39A H 0.2501(8) 0.0261(6) -0.3451(2) 0.032 Uiso 1 calc R .
C40 C 0.3321(5) 0.2102(5) -0.4055(2) 0.0214(15) Uani 1 d G .
O50 O -0.1786(5) 0.2369(6) -0.1830(3) 0.0299(12) Uani 1 d D .
H50A H -0.0991(57) 0.2398(95) -0.2163(35) 0.036 Uiso 1 d D .
H50B H -0.2517(64) 0.2291(95) -0.2089(41) 0.036 Uiso 1 d D .
O60 O 0.0603(6) 0.5430(6) 0.1337(3) 0.0305(12) Uani 1 d D .
H60A H 0.1181(75) 0.6116(65) 0.1393(53) 0.037 Uiso 1 d D .
H60B H -0.0003(74) 0.5911(81) 0.1039(38) 0.037 Uiso 1 d D .

loop_
_atom_type_symbol
_atom_type_description
_atom_type_scat_dispersion_real
_atom_type_scat_dispersion_imag
_atom_type_scat_source
C C 0.0181 0.0091 'International Tables Vol C Tables 4.2.6.8 and 6.1.1.4'
H H 0.0000 0.0000 'International Tables Vol C Tables 4.2.6.8 and 6.1.1.4'
N N 0.0311 0.0180 'International Tables Vol C Tables 4.2.6.8 and 6.1.1.4'
O O 0.0492 0.0322 'International Tables Vol C Tables 4.2.6.8 and 6.1.1.4'
Eu Eu -8.9294 11.1857 'International Tables Vol C Tables 4.2.6.8 and 6.1.1.4'

loop_
_geom_angle_atom_site_label_1
_geom_angle_atom_site_label_2
_geom_angle_atom_site_label_3
_geom_angle
_geom_angle_site_symmetry_1
_geom_angle_site_symmetry_3
_geom_angle_publ_flag
O2 Eu O1 82.3(2) . 2_655 ?
O2 Eu O15 85.3(2) . . ?
O1 Eu O15 141.4(2) 2_655 . ?
O2 Eu O13 79.1(2) . . ?
O1 Eu O13 79.0(2) 2_655 . ?
O15 Eu O13 134.0(2) . . ?
O2 Eu O14 140.4(2) . . ?
O1 Eu O14 96.6(2) 2_655 . ?
O15 Eu O14 71.0(2) . . ?
O13 Eu O14 139.8(2) . . ?
O2 Eu O10 125.9(2) . . ?
O1 Eu O10 139.3(2) 2_655 . ?
O15 Eu O10 75.8(2) . . ?
O13 Eu O10 79.0(2) . . ?
O14 Eu O10 79.3(2) . . ?
O2 Eu O5 145.0(2) . . ?
O1 Eu O5 70.4(2) 2_655 . ?
O15 Eu O5 129.7(2) . . ?
O13 Eu O5 74.5(2) . . ?
O14 Eu O5 66.6(2) . . ?
O10 Eu O5 70.9(2) . . ?
O2 Eu O16 74.2(2) . . ?
O1 Eu O16 69.4(2) 2_655 . ?
O15 Eu O16 72.1(2) . . ?
O13 Eu O16 140.7(2) . . ?
O14 Eu O16 68.6(2) . . ?
O10 Eu O16 140.3(2) . . ?
O5 Eu O16 113.9(2) . . ?
O2 Eu O9 76.1(2) . . ?
O1 Eu O9 141.9(2) 2_655 . ?
O15 Eu O9 67.7(2) . . ?
O13 Eu O9 66.5(2) . . ?
O14 Eu O9 120.0(2) . . ?
O10 Eu O9 49.8(2) . . ?
O5 Eu O9 112.7(2) . . ?
O16 Eu O9 131.2(2) . . ?
O1 C1 C2 136.3(6) . . ?
O1 C1 C4 134.3(6) . . ?
C2 C1 C4 89.4(5) . . ?
C1 O1 Eu 146.7(5) . 2_655 ?
O2 C2 C3 133.9(6) . . ?
O2 C2 C1 136.5(6) . . ?
C3 C2 C1 89.7(5) . . ?
C2 O2 Eu 145.9(5) . . ?
N3 C3 C2 132.5(6) . . ?
N3 C3 C4 134.9(6) . . ?
C2 C3 C4 92.6(6) . . ?
C3 N3 C28 121.0(5) . . ?
C3 N3 C22 119.7(5) . . ?
C28 N3 C22 119.1(5) . . ?
O4 C4 C3 137.0(7) . . ?
O4 C4 C1 134.7(7) . . ?
C3 C4 C1 88.3(5) . . ?
O5 C5 C6 135.3(7) . . ?
O5 C5 C8 134.8(7) . . ?
C6 C5 C8 89.9(6) . . ?
C5 O5 Eu 145.4(5) . . ?
O6 C6 C7 137.3(7) . . ?
O6 C6 C5 133.6(7) . . ?
C7 C6 C5 89.2(6) . . ?
N7 C7 C6 134.8(6) . . ?
N7 C7 C8 132.0(6) . . ?
C6 C7 C8 93.2(6) . . ?
C7 N7 C40 119.9(5) . . ?
C7 N7 C34 120.7(5) . . ?
C40 N7 C34 119.2(5) . . ?
O8 C8 C7 136.0(7) . . ?
O8 C8 C5 136.2(7) . . ?
C7 C8 C5 87.7(5) . . ?
N11 O9 Eu 94.2(4) . . ?
N11 O10 Eu 99.3(4) . . ?
O12 N11 O9 122.0(6) . . ?
O12 N11 O10 121.2(6) . . ?
O9 N11 O10 116.7(6) . . ?
C18 C17 C22 120.0 . . ?
C17 C18 C19 120.0 . . ?
C20 C19 C18 120.0 . . ?
C19 C20 C21 120.0 . . ?
C22 C21 C20 120.0 . . ?
C21 C22 C17 120.0 . . ?
C21 C22 N3 119.4(4) . . ?
C17 C22 N3 120.6(4) . . ?
C24 C23 C28 120.0 . . ?
C23 C24 C25 120.0 . . ?
C24 C25 C26 120.0 . . ?
C27 C26 C25 120.0 . . ?
C26 C27 C28 120.0 . . ?
C27 C28 C23 120.0 . . ?
C27 C28 N3 120.5(4) . . ?
C23 C28 N3 119.5(4) . . ?
C30 C29 C34 120.0 . . ?
C29 C30 C31 120.0 . . ?
C32 C31 C30 120.0 . . ?
C33 C32 C31 120.0 . . ?
C32 C33 C34 120.0 . . ?
C33 C34 C29 120.0 . . ?
C33 C34 N7 119.3(4) . . ?
C29 C34 N7 120.7(4) . . ?
C36 C35 C40 120.0 . . ?
C37 C36 C35 120.0 . . ?
C36 C37 C38 120.0 . . ?
C39 C38 C37 120.0 . . ?
C38 C39 C40 120.0 . . ?
C39 C40 C35 120.0 . . ?
C39 C40 N7 120.6(4) . . ?
C35 C40 N7 119.3(4) . . ?

loop_
_geom_bond_atom_site_label_1
_geom_bond_atom_site_label_2
_geom_bond_distance
_geom_bond_site_symmetry_2
_geom_bond_publ_flag
Eu O2 2.314(5) . ?
Eu O1 2.372(5) 2_655 ?
Eu O15 2.416(5) . ?
Eu O13 2.416(5) . ?
Eu O14 2.449(4) . ?
Eu O10 2.506(5) . ?
Eu O5 2.509(5) . ?
Eu O16 2.510(5) . ?
Eu O9 2.615(5) . ?
C1 O1 1.233(8) . ?
C1 C2 1.471(9) . ?
C1 C4 1.496(9) . ?
O1 Eu 2.372(5) 2_655 ?
C2 O2 1.248(8) . ?
C2 C3 1.439(9) . ?
C3 N3 1.353(9) . ?
C3 C4 1.449(10) . ?
N3 C28 1.421(7) . ?
N3 C22 1.428(6) . ?
C4 O4 1.237(8) . ?
C5 O5 1.238(9) . ?
C5 C6 1.465(10) . ?
C5 C8 1.488(10) . ?
C6 O6 1.256(9) . ?
C6 C7 1.429(10) . ?
C7 N7 1.371(9) . ?
C7 C8 1.443(10) . ?
N7 C40 1.417(6) . ?
N7 C34 1.428(7) . ?
C8 O8 1.230(9) . ?
O9 N11 1.264(8) . ?
O10 N11 1.270(8) . ?
N11 O12 1.223(8) . ?
C17 C18 1.39 . ?
C17 C22 1.39 . ?
C18 C19 1.39 . ?
C19 C20 1.39 . ?
C20 C21 1.39 . ?
C21 C22 1.39 . ?
C23 C24 1.39 . ?
C23 C28 1.39 . ?
C24 C25 1.39 . ?
C25 C26 1.39 . ?
C26 C27 1.39 . ?
C27 C28 1.39 . ?
C29 C30 1.39 . ?
C29 C34 1.39 . ?
C30 C31 1.39 . ?
C31 C32 1.39 . ?
C32 C33 1.39 . ?
C33 C34 1.39 . ?
C35 C36 1.39 . ?
C35 C40 1.39 . ?
C36 C37 1.39 . ?
C37 C38 1.39 . ?
C38 C39 1.39 . ?
C39 C40 1.39 . ?
